data_2013056
loop_
_publ_author_name
'De Ridder, Dirk J. A.'
'Goubitz, Kees'
'Sonneveld, Ed J.'
'Molleman, Wim'
'Schenk, Henk'

_publ_section_title
;
 Lead tartrate from X-ray powder diffraction data
;
_journal_issue 12
_journal_name_full 'Acta Crystallographica Section C'
_journal_page_first m596
_journal_page_last m598
_journal_paper_doi 10.1107/S0108270102019637
_journal_volume 58
_journal_year 2002
_chemical_formula_iupac '[Pb (C4 H4 O6)]'
_chemical_formula_moiety 'Pb^2+^ , C4 H4 O6^2-^'
_chemical_formula_sum 'C4 H4 O6 Pb'
_chemical_formula_weight 355.27
_chemical_name_common 'Lead tartrate'
_chemical_name_systematic
;
Lead tartrate
;
_space_group_IT_number 19
_symmetry_cell_setting orthorhombic
_symmetry_space_group_name_Hall 'P 2ac 2ab'
_symmetry_space_group_name_H-M 'P 21 21 21'
_cell_angle_alpha 90
_cell_angle_beta 90
_cell_angle_gamma 90
_cell_formula_units_Z 4
_cell_length_a 7.99482(3)
_cell_length_b 8.84525(4)
_cell_length_c 8.35318(4)
_cell_measurement_temperature 295
_cell_volume 590.705(4)
_computing_data_collection 'Please provide missing information'
_computing_data_reduction 'Please provide missing information'
_computing_molecular_graphics 'Please provide missing information'
_computing_publication_material 'Please provide missing information'
_computing_structure_refinement 'GSAS (Larson & Von Dreele, 1994)'
_computing_structure_solution 'Please provide missing information'
_diffrn_ambient_temperature 295
_diffrn_measurement_device_type 'XPERT PRO Alpha-1'
_diffrn_radiation_monochromator Johannson
_diffrn_radiation_type 'Cu K\a'
_diffrn_radiation_wavelength 1.54056
_diffrn_reflns_limit_h_max 6
_diffrn_reflns_limit_h_min 0
_diffrn_reflns_limit_k_max 7
_diffrn_reflns_limit_k_min 0
_diffrn_reflns_limit_l_max 7
_diffrn_reflns_limit_l_min 0
_exptl_absorpt_coefficient_mu 55.348
_exptl_absorpt_correction_T_max 0.913
_exptl_absorpt_correction_T_min 0.532
_exptl_absorpt_process_details
;
GSAS absorption/surface roughness correction: function number 3
Surface roughness absorption correction (Suortti)
Terms =     0.38408        0.27990
Correction is not refined.
;
_exptl_crystal_density_diffrn 3.983
_exptl_crystal_density_meas ?
_exptl_crystal_density_method 'not measured'
_exptl_crystal_F_000 632
_refine_ls_extinction_method none
_refine_ls_goodness_of_fit_all 1.69
_refine_ls_hydrogen_treatment mixed
_refine_ls_matrix_type full
_refine_ls_number_parameters 43
_refine_ls_number_restraints 31
_refine_ls_shift/su_max 0.13
_refine_ls_shift/su_mean 0.04
_refine_ls_weighting_scheme sigma
_reflns_number_observed 200
_cod_data_source_file av1119.cif
_cod_data_source_block I
_cod_depositor_comments
;
The following automatic conversions were performed:
'_geom_bond_publ_flag' value 'N' changed to 'n' according to
'/home/saulius/struct/CIF-dictionaries/cif_core.dic' dictionary named
'cif_core.dic' version 2.4.1 from 2010-06-29 (39 times).

Automatic conversion script
Id: cif_fix_enum 1527 2010-12-29 10:47:43Z saulius 

The following automatic conversions were performed:

'_geom_bond_publ_flag' value 'N' changed to 'n' according to
/home/saulius/struct/CIF-dictionaries/cif_core.dic dictionary named
'cif_core.dic' version 2.4.1 from 2010-06-29 (39
times).

'_geom_angle_publ_flag' value 'N' changed to 'n' according
to /home/saulius/struct/CIF-dictionaries/cif_core.dic dictionary
named 'cif_core.dic' version 2.4.1 from 2010-06-29 (27 times).

Automatic conversion script
Id: cif_fix_values 1715 2011-07-08 13:25:40Z adriana 

The following automatic conversions were performed:

'_exptl_crystal_density_meas' value 'not measured' was changed to '?'
- the value is perceived as not measured.

Automatic conversion script
Id: cif_fix_values 3008 2015-01-20 13:52:24Z robertas 
;
_cod_original_sg_symbol_Hall p_2ac_2ab
_cod_database_code 2013056
_cod_database_fobs_code 2013056

loop_
_symmetry_equiv_pos_site_id
_symmetry_equiv_pos_as_xyz
1 +x,+y,+z
2 +x+1/2,-y+1/2,-z
3 -x,+y+1/2,-z+1/2
4 -x+1/2,-y,+z+1/2

loop_
_atom_site_label
_atom_site_fract_x
_atom_site_fract_y
_atom_site_fract_z
_atom_site_U_iso_or_equiv
_atom_site_thermal_displace_type
_atom_site_occupancy
_atom_site_type_symbol
O1 -0.0771(15) 0.0988(13) 0.1293(14) 0.01 Uiso 1.0 O
O2 0.1070(14) 0.1712(14) -0.0063(14) 0.01 Uiso 1.0 O
O3 0.1588(11) -0.007(2) 0.3594(10) 0.01 Uiso 1.0 O
H3O 0.22898 -0.02231 0.41589 0.01 Uiso 1.0 H
O4 0.2189(14) 0.3176(13) 0.2999(14) 0.01 Uiso 1.0 O
H4O 0.14152 0.26983 0.36637 0.01 Uiso 1.0 H
O5 0.5808(13) 0.0761(12) 0.3292(14) 0.01 Uiso 1.0 O
O6 0.4835(14) 0.2460(13) 0.4925(14) 0.01 Uiso 1.0 O
C1 0.0809(17) 0.105(2) 0.1171(19) 0.01 Uiso 1.0 C
C2 0.2161(15) 0.0544(13) 0.2153(16) 0.01 Uiso 1.0 C
H2 0.28328 -0.02695 0.14311 0.01 Uiso 1.0 H
C3 0.3282(18) 0.1926(16) 0.2515(14) 0.01 Uiso 1.0 C
H3 0.36818 0.22372 0.14406 0.01 Uiso 1.0 H
C4 0.480(2) 0.1875(18) 0.3470(18) 0.01 Uiso 1.0 C
Pb -0.34155(8) 0.0007(3) -0.05454(9) 0.01 Uiso 1.0 Pb

loop_
_atom_type_symbol
_atom_type_scat_dispersion_real
_atom_type_scat_dispersion_imag
_atom_type_scat_source
O 0.047 0.032 International_Tables_Vol_C
H 0.000 0.000 International_Tables_Vol_C
C 0.017 0.009 International_Tables_Vol_C
Pb -4.818 8.505 International_Tables_Vol_C

loop_
_geom_angle_atom_site_label_1
_geom_angle_atom_site_label_2
_geom_angle_atom_site_label_3
_geom_angle_site_symmetry_1
_geom_angle_site_symmetry_3
_geom_angle
_geom_angle_publ_flag
H3O O3 C2 1_555 1_555 111.6 n
H3O O3 Pb 1_555 4_455 123.7 n
C2 O3 Pb 1_555 4_455 122.7(8) n
H4O O4 C3 1_555 1_555 102.6 n
C4 O5 Pb 1_555 4_555 135.8(10) n
C4 O6 Pb 1_555 3_555 121.3(9) n
O1 C1 O2 1_555 1_555 105.2(13) n
O1 C1 C2 1_555 1_555 134.0(13) n
O2 C1 C2 1_555 1_555 120.8(13) n
O3 C2 C1 1_555 1_555 111.6(10) n
O3 C2 H2 1_555 1_555 112.5 n
O3 C2 C3 1_555 1_555 109.3(11) n
C1 C2 H2 1_555 1_555 105.2 n
C1 C2 C3 1_555 1_555 107.7(12) n
H2 C2 C3 1_555 1_555 110.3 n
O4 C3 C2 1_555 1_555 107.8(10) n
O4 C3 H3 1_555 1_555 103.5 n
O4 C3 C4 1_555 1_555 111.7(11) n
C2 C3 H3 1_555 1_555 103.3 n
C2 C3 C4 1_555 1_555 124.5(13) n
H3 C3 C4 1_555 1_555 103.6 n
O5 C4 O6 1_555 1_555 113.3(13) n
O5 C4 C3 1_555 1_555 119.0(13) n
O6 C4 C3 1_555 1_555 120.5(12) n
O3 Pb O5 4_454 4_554 137.1(4) n
O3 Pb O6 4_454 3_545 69.6(5) n
O5 Pb O6 4_554 3_545 102.5(4) n

loop_
_geom_bond_atom_site_label_1
_geom_bond_atom_site_label_2
_geom_bond_site_symmetry_1
_geom_bond_site_symmetry_2
_geom_bond_distance
_geom_bond_publ_flag
Pb O1 . 1_555 2.754(12) yes
Pb O1 . 4_454 2.859(12) yes
Pb O2 . 2_455 2.975(13) yes
Pb O3 . 4_454 2.637(9) yes
Pb O4 . 2_455 2.649(11) yes
Pb O4 . 3_545 2.847(12) yes
Pb O5 . 4_554 2.398(11) yes
Pb O6 . 3_545 2.575(12) yes
O1 O2 . 1_555 1.964(16) n
O1 C1 . 1_555 1.268(12) n
O1 Pb . 1_555 2.754(12) n
O1 Pb . 4_455 2.859(12) n
O2 O1 . 1_555 1.964(16) n
O2 C1 . 1_555 1.204(12) n
O2 Pb . 2_555 2.975(13) n
O3 H3O . 1_555 0.745 n
O3 C2 . 1_555 1.399(15) n
O3 Pb . 4_455 2.637(9) n
H3O O3 . 1_555 0.745 n
H3O H2 . 4_555 1.949820 n
O4 H4O . 1_555 0.932 n
O4 C3 . 1_555 1.466(17) n
O4 Pb . 2_555 2.649(11) n
O4 Pb . 3_555 2.847(12) n
H4O O4 . 1_555 0.932 n
O5 O6 . 1_555 2.173(16) n
O5 C4 . 1_555 1.280(12) n
O5 Pb . 4_555 2.398(11) n
O6 O5 . 1_555 2.173(16) n
O6 C4 . 1_555 1.321(12) n
O6 Pb . 3_555 2.575(12) n
C1 O1 . 1_555 1.268(12) n
C1 O2 . 1_555 1.204(12) n
C1 C2 . 1_555 1.429(12) n
C2 O3 . 1_555 1.399(15) n
C2 C1 . 1_555 1.429(12) n
C2 H2 . 1_555 1.082 n
C2 C3 . 1_555 1.545(12) n
H2 C2 . 1_555 1.082 n
C3 O4 . 1_555 1.466(17) n
C3 C2 . 1_555 1.545(12) n
C3 H3 . 1_555 0.991 n
C3 C4 . 1_555 1.455(13) n
H3 C3 . 1_555 0.991 n
C4 O5 . 1_555 1.280(12) n
C4 O6 . 1_555 1.321(12) n
C4 C3 . 1_555 1.455(13) n
